data_4126476
loop_
_publ_author_name
'Fujiwara, Yu-Ichi'
'Kadota, Kentaro'
'Nagarkar, Sanjog S.'
'Tobori, Prof Norio'
'Kitagawa, Susumu'
'Horike, Satoshi'

_publ_section_title
;
 Synthesis of Oligodiacetylene Derivatives from Flexible Porous
 Coordination Frameworks.
;
_journal_name_full 'Journal of the American Chemical Society'
_journal_paper_doi 10.1021/jacs.7b07699
_journal_year 2017
_chemical_formula_moiety 'C22 H12 Co N2 O4'
_chemical_formula_sum 'C22 H12 Co N2 O4'
_chemical_formula_weight 427.27
_space_group_crystal_system triclinic
_space_group_IT_number 2
_space_group_name_Hall '-P 1'
_space_group_name_H-M_alt 'P -1'
_symmetry_space_group_name_Hall '-P 1'
_symmetry_space_group_name_H-M 'P -1'
_atom_sites_solution_hydrogens geom
_audit_creation_method SHELXL-2017/1
_cell_angle_alpha 92.246(9)
_cell_angle_beta 90.542(11)
_cell_angle_gamma 103.130(15)
_cell_formula_units_Z 2
_cell_length_a 9.016(7)
_cell_length_b 10.118(8)
_cell_length_c 13.759(10)
_cell_measurement_reflns_used 2862
_cell_measurement_temperature 143(2)
_cell_measurement_theta_max 27.5243
_cell_measurement_theta_min 3.0896
_cell_volume 1221.2(16)
_computing_cell_refinement 'CrystalClear (Rigaku Inc., 2008)'
_computing_data_collection 'CrystalClear (Rigaku Inc., 2008)'
_computing_data_reduction 'CrystalClear (Rigaku Inc., 2008)'
_computing_structure_refinement 'SHELXL-2017/1 (Sheldrick, 2017)'
_diffrn_ambient_temperature 143(2)
_diffrn_measured_fraction_theta_full 0.990
_diffrn_measured_fraction_theta_max 0.979
_diffrn_measurement_device_type 'Saturn724+ (4x4 bin mode)'
_diffrn_measurement_method dtprofit.ref
_diffrn_radiation_type MoK\a
_diffrn_radiation_wavelength 0.71075
_diffrn_reflns_av_R_equivalents 0.0521
_diffrn_reflns_av_unetI/netI 0.0667
_diffrn_reflns_Laue_measured_fraction_full 0.990
_diffrn_reflns_Laue_measured_fraction_max 0.979
_diffrn_reflns_limit_h_max 11
_diffrn_reflns_limit_h_min -11
_diffrn_reflns_limit_k_max 13
_diffrn_reflns_limit_k_min -12
_diffrn_reflns_limit_l_max 17
_diffrn_reflns_limit_l_min -17
_diffrn_reflns_number 12417
_diffrn_reflns_point_group_measured_fraction_full 0.990
_diffrn_reflns_point_group_measured_fraction_max 0.979
_diffrn_reflns_theta_full 25.242
_diffrn_reflns_theta_max 27.490
_diffrn_reflns_theta_min 3.090
_diffrn_source 'Rotating Anode'
_diffrn_standards_decay_% 0
_diffrn_standards_interval_count 0
_diffrn_standards_number none
_exptl_absorpt_coefficient_mu 0.727
_exptl_absorpt_correction_T_max 0.9856
_exptl_absorpt_correction_T_min 0.9308
_exptl_absorpt_correction_type multi-scan
_exptl_absorpt_process_details 'REQAB(Rigaku, 1998)'
_exptl_crystal_colour 'pale yellow'
_exptl_crystal_density_diffrn 1.162
_exptl_crystal_density_method 'not measured'
_exptl_crystal_description plate
_exptl_crystal_F_000 434
_exptl_crystal_size_max 0.10
_exptl_crystal_size_mid 0.05
_exptl_crystal_size_min 0.02
_refine_diff_density_max 1.115
_refine_diff_density_min -0.627
_refine_diff_density_rms 0.080
_refine_ls_extinction_method none
_refine_ls_goodness_of_fit_ref 1.041
_refine_ls_hydrogen_treatment constr
_refine_ls_matrix_type full
_refine_ls_number_parameters 262
_refine_ls_number_reflns 5504
_refine_ls_number_restraints 0
_refine_ls_restrained_S_all 1.041
_refine_ls_R_factor_all 0.0677
_refine_ls_R_factor_gt 0.0532
_refine_ls_shift/su_max 0.000
_refine_ls_shift/su_mean 0.000
_refine_ls_structure_factor_coef Fsqd
_refine_ls_weighting_details 'w=1/[\s^2^(Fo^2^)+(0.0669P)^2^+0.5979P] where P=(Fo^2^+2Fc^2^)/3'
_refine_ls_weighting_scheme calc
_refine_ls_wR_factor_gt 0.1292
_refine_ls_wR_factor_ref 0.1371
_reflns_Friedel_coverage 0.000
_reflns_number_gt 4370
_reflns_number_total 5504
_reflns_threshold_expression 'I > 2\s(I)'
_cod_data_source_file CoCID-24.cif
_cod_data_source_block ydkr
_cod_database_code 4126476
_shelx_shelxl_version_number 2017/1
_shelx_space_group_comment
;
The symmetry employed for this shelxl refinement is uniquely defined
by the following loop, which should always be used as a source of
symmetry information in preference to the above space-group names.
They are only intended as comments.
;
_shelx_estimated_absorpt_t_min 0.868
_shelx_estimated_absorpt_t_max 0.868
_platon_squeeze_void_probe_radius 1.20

loop_
_space_group_symop_operation_xyz
'x, y, z'
'-x, -y, -z'

loop_
_atom_site_label
_atom_site_type_symbol
_atom_site_fract_x
_atom_site_fract_y
_atom_site_fract_z
_atom_site_U_iso_or_equiv
_atom_site_adp_type
_atom_site_occupancy
_atom_site_site_symmetry_order
_atom_site_calc_flag
_atom_site_refinement_flags_posn
_atom_site_refinement_flags_adp
Co1 Co -0.14665(4) 0.12547(3) 0.47065(3) 0.01518(12) Uani 1 1 d . .
O1 O 0.2579(2) 0.07174(18) 0.55858(14) 0.0189(4) Uani 1 1 d . .
O2 O 0.3299(2) 0.79211(18) 0.59391(14) 0.0210(4) Uani 1 1 d . .
O3 O 0.0525(2) 0.15598(19) 0.54589(15) 0.0229(4) Uani 1 1 d . .
O4 O 0.1217(2) 0.65791(18) 0.53196(15) 0.0220(4) Uani 1 1 d . .
N1 N 0.7444(3) 0.1179(2) -0.39067(16) 0.0174(5) Uani 1 1 d . .
N2 N -0.0271(3) 0.1307(2) 0.33476(17) 0.0210(5) Uani 1 1 d . .
C1 C 0.1914(3) 0.1694(3) 0.55917(18) 0.0154(5) Uani 1 1 d . .
C2 C 0.2872(3) 0.3090(3) 0.58148(19) 0.0170(5) Uani 1 1 d . .
C3 C 0.6196(3) 0.0216(3) -0.3723(2) 0.0186(5) Uani 1 1 d . .
H1 H 0.583735 -0.047996 -0.420835 0.022 Uiso 1 1 calc R U
C4 C 0.2520(3) 0.6749(3) 0.5715(2) 0.0174(5) Uani 1 1 d . .
C5 C 0.2250(3) 0.4220(3) 0.5703(2) 0.0175(5) Uani 1 1 d . .
H2 H 0.121627 0.410207 0.550194 0.021 Uiso 1 1 calc R U
C6 C 0.3155(3) 0.5531(3) 0.5890(2) 0.0176(5) Uani 1 1 d . .
C7 C 0.7937(3) 0.2152(3) -0.3200(2) 0.0221(6) Uani 1 1 d . .
H3 H 0.883106 0.282884 -0.331099 0.026 Uiso 1 1 calc R U
C8 C 0.4394(3) 0.3269(3) 0.6119(2) 0.0215(6) Uani 1 1 d . .
H4 H 0.482187 0.250130 0.618563 0.026 Uiso 1 1 calc R U
C9 C 0.5902(3) 0.1213(3) -0.2151(2) 0.0215(6) Uani 1 1 d . .
C10 C 0.7208(3) 0.2212(3) -0.2325(2) 0.0267(6) Uani 1 1 d . .
H5 H 0.758895 0.292027 -0.185208 0.032 Uiso 1 1 calc R U
C11 C 0.5404(3) 0.0184(3) -0.2863(2) 0.0228(6) Uani 1 1 d . .
H6 H 0.453759 -0.052723 -0.275954 0.027 Uiso 1 1 calc R U
C12 C 0.0968(3) 0.2304(3) 0.3216(2) 0.0259(6) Uani 1 1 d . .
H7 H 0.122189 0.302483 0.369482 0.031 Uiso 1 1 calc R U
C13 C 0.4671(3) 0.5702(3) 0.6210(2) 0.0243(6) Uani 1 1 d . .
H8 H 0.528125 0.658661 0.635009 0.029 Uiso 1 1 calc R U
C14 C -0.0632(4) 0.0319(3) 0.2648(2) 0.0338(8) Uani 1 1 d . .
H9 H -0.152284 -0.037830 0.271809 0.041 Uiso 1 1 calc R U
C15 C 0.5278(3) 0.4563(3) 0.6322(2) 0.0250(6) Uani 1 1 d . .
H10 H 0.630410 0.467544 0.653857 0.030 Uiso 1 1 calc R U
C16 C 0.1886(3) 0.2332(3) 0.2421(2) 0.0294(7) Uani 1 1 d . .
H11 H 0.275351 0.305720 0.236174 0.035 Uiso 1 1 calc R U
C17 C 0.5037(4) 0.1249(3) -0.1284(2) 0.0303(7) Uani 1 1 d . .
C18 C 0.3312(4) 0.1258(3) 0.0201(2) 0.0337(7) Uani 1 1 d . .
C19 C 0.1544(4) 0.1302(3) 0.1709(2) 0.0284(7) Uani 1 1 d . .
C20 C 0.0237(4) 0.0271(3) 0.1827(3) 0.0413(9) Uani 1 1 d . .
H12 H -0.005060 -0.045071 0.135172 0.050 Uiso 1 1 calc R U
C21 C 0.4238(4) 0.1250(3) -0.0593(2) 0.0322(7) Uani 1 1 d . .
C22 C 0.2489(4) 0.1277(3) 0.0884(2) 0.0349(8) Uani 1 1 d . .

loop_
_atom_site_aniso_label
_atom_site_aniso_U_11
_atom_site_aniso_U_22
_atom_site_aniso_U_33
_atom_site_aniso_U_23
_atom_site_aniso_U_13
_atom_site_aniso_U_12
Co1 0.0143(2) 0.00986(18) 0.0210(2) 0.00012(13) 0.00238(13) 0.00207(13)
O1 0.0175(9) 0.0125(9) 0.0278(10) -0.0011(7) 0.0044(8) 0.0061(7)
O2 0.0212(10) 0.0082(9) 0.0329(11) -0.0014(8) -0.0033(8) 0.0028(8)
O3 0.0150(10) 0.0162(10) 0.0362(12) 0.0010(8) -0.0018(8) 0.0013(8)
O4 0.0176(10) 0.0134(9) 0.0348(11) -0.0001(8) -0.0038(8) 0.0039(8)
N1 0.0187(11) 0.0154(11) 0.0177(11) -0.0006(8) 0.0028(9) 0.0032(9)
N2 0.0223(12) 0.0175(11) 0.0225(12) -0.0008(9) 0.0073(9) 0.0028(9)
C1 0.0177(13) 0.0113(12) 0.0171(12) -0.0004(9) 0.0009(10) 0.0030(10)
C2 0.0166(13) 0.0140(12) 0.0207(13) 0.0004(10) 0.0013(10) 0.0040(10)
C3 0.0196(14) 0.0132(12) 0.0223(14) 0.0007(10) 0.0022(11) 0.0027(11)
C4 0.0175(13) 0.0120(12) 0.0226(13) 0.0024(10) 0.0031(10) 0.0027(10)
C5 0.0133(13) 0.0136(12) 0.0249(14) 0.0008(10) -0.0002(10) 0.0017(10)
C6 0.0151(13) 0.0125(12) 0.0257(14) 0.0012(10) 0.0001(10) 0.0037(10)
C7 0.0196(14) 0.0191(14) 0.0244(14) -0.0031(11) 0.0007(11) -0.0013(11)
C8 0.0217(14) 0.0136(13) 0.0299(15) 0.0006(11) -0.0041(12) 0.0054(11)
C9 0.0192(14) 0.0254(15) 0.0203(14) 0.0008(11) 0.0034(11) 0.0058(11)
C10 0.0268(16) 0.0258(15) 0.0241(15) -0.0067(12) 0.0018(12) 0.0003(12)
C11 0.0222(14) 0.0207(14) 0.0237(14) 0.0035(11) 0.0045(11) 0.0010(11)
C12 0.0253(15) 0.0241(15) 0.0243(15) -0.0020(12) 0.0047(12) -0.0022(12)
C13 0.0201(14) 0.0157(13) 0.0349(16) -0.0004(11) -0.0021(12) 0.0001(11)
C14 0.0394(19) 0.0226(15) 0.0312(17) -0.0050(13) 0.0115(14) -0.0092(14)
C15 0.0144(13) 0.0191(14) 0.0400(17) 0.0001(12) -0.0042(12) 0.0011(11)
C16 0.0215(15) 0.0328(17) 0.0290(16) 0.0022(13) 0.0072(12) -0.0044(13)
C17 0.0315(17) 0.0312(17) 0.0259(16) -0.0043(13) 0.0064(13) 0.0027(14)
C18 0.0381(19) 0.0327(18) 0.0293(17) 0.0018(13) 0.0110(14) 0.0054(15)
C19 0.0308(17) 0.0298(16) 0.0252(15) 0.0049(12) 0.0119(13) 0.0073(13)
C20 0.058(2) 0.0266(17) 0.0319(18) -0.0073(14) 0.0185(16) -0.0043(16)
C21 0.0357(18) 0.0380(18) 0.0219(15) -0.0014(13) 0.0048(13) 0.0067(15)
C22 0.0411(19) 0.0337(18) 0.0302(17) 0.0022(14) 0.0100(15) 0.0092(15)

loop_
_atom_type_symbol
_atom_type_description
_atom_type_scat_dispersion_real
_atom_type_scat_dispersion_imag
_atom_type_scat_source
C C 0.0033 0.0016 'International Tables Vol C Tables 4.2.6.8 and 6.1.1.4'
H H 0.0000 0.0000 'International Tables Vol C Tables 4.2.6.8 and 6.1.1.4'
O O 0.0106 0.0060 'International Tables Vol C Tables 4.2.6.8 and 6.1.1.4'
N N 0.0061 0.0033 'International Tables Vol C Tables 4.2.6.8 and 6.1.1.4'
Co Co 0.3494 0.9721 'International Tables Vol C Tables 4.2.6.8 and 6.1.1.4'

loop_
_geom_angle_atom_site_label_1
_geom_angle_atom_site_label_2
_geom_angle_atom_site_label_3
_geom_angle
_geom_angle_site_symmetry_1
_geom_angle_site_symmetry_3
O3 Co1 O1 116.60(8) . 2_556
O3 Co1 N1 86.77(10) . 1_456
O1 Co1 N1 89.08(8) 2_556 1_456
O3 Co1 O4 89.42(8) . 2_566
O1 Co1 O4 153.96(8) 2_556 2_566
N1 Co1 O4 91.65(8) 1_456 2_566
O3 Co1 N2 90.51(10) . .
O1 Co1 N2 91.21(8) 2_556 .
N1 Co1 N2 177.09(9) 1_456 .
O4 Co1 N2 89.36(8) 2_566 .
O3 Co1 O2 149.61(8) . 2_566
O1 Co1 O2 93.57(8) 2_556 2_566
N1 Co1 O2 90.26(9) 1_456 2_566
O4 Co1 O2 60.41(7) 2_566 2_566
N2 Co1 O2 92.61(10) . 2_566
O3 Co1 C4 119.55(9) . 2_566
O1 Co1 C4 123.72(9) 2_556 2_566
N1 Co1 C4 90.36(9) 1_456 2_566
O4 Co1 C4 30.27(8) 2_566 2_566
N2 Co1 C4 91.88(9) . 2_566
O2 Co1 C4 30.15(8) 2_566 2_566
C1 O1 Co1 122.97(18) . 2_556
C4 O2 Co1 88.13(16) . 2_566
C1 O3 Co1 157.52(19) . .
C4 O4 Co1 90.42(15) . 2_566
C3 N1 C7 117.0(2) . .
C3 N1 Co1 121.79(18) . 1_654
C7 N1 Co1 121.04(18) . 1_654
C12 N2 C14 117.3(2) . .
C12 N2 Co1 119.53(19) . .
C14 N2 Co1 122.9(2) . .
O3 C1 O1 124.2(2) . .
O3 C1 C2 118.5(2) . .
O1 C1 C2 117.3(2) . .
C5 C2 C8 119.8(2) . .
C5 C2 C1 119.8(2) . .
C8 C2 C1 120.4(2) . .
N1 C3 C11 123.5(2) . .
N1 C3 H1 118.2 . .
C11 C3 H1 118.2 . .
O2 C4 O4 121.0(2) . .
O2 C4 C6 120.0(2) . .
O4 C4 C6 119.0(2) . .
O2 C4 Co1 61.72(15) . 2_566
O4 C4 Co1 59.31(13) . 2_566
C6 C4 Co1 175.9(2) . 2_566
C2 C5 C6 119.9(2) . .
C2 C5 H2 120.0 . .
C6 C5 H2 120.0 . .
C5 C6 C13 119.9(2) . .
C5 C6 C4 120.1(2) . .
C13 C6 C4 120.0(2) . .
N1 C7 C10 123.5(3) . .
N1 C7 H3 118.3 . .
C10 C7 H3 118.3 . .
C15 C8 C2 120.2(3) . .
C15 C8 H4 119.9 . .
C2 C8 H4 119.9 . .
C11 C9 C10 118.4(3) . .
C11 C9 C17 119.6(3) . .
C10 C9 C17 121.9(3) . .
C7 C10 C9 118.7(3) . .
C7 C10 H5 120.6 . .
C9 C10 H5 120.6 . .
C3 C11 C9 118.8(3) . .
C3 C11 H6 120.6 . .
C9 C11 H6 120.6 . .
N2 C12 C16 123.2(3) . .
N2 C12 H7 118.4 . .
C16 C12 H7 118.4 . .
C15 C13 C6 119.6(3) . .
C15 C13 H8 120.2 . .
C6 C13 H8 120.2 . .
N2 C14 C20 123.0(3) . .
N2 C14 H9 118.5 . .
C20 C14 H9 118.5 . .
C8 C15 C13 120.5(3) . .
C8 C15 H10 119.8 . .
C13 C15 H10 119.8 . .
C12 C16 C19 119.8(3) . .
C12 C16 H11 120.1 . .
C19 C16 H11 120.1 . .
C21 C17 C9 176.1(3) . .
C22 C18 C21 178.8(4) . .
C16 C19 C20 117.5(3) . .
C16 C19 C22 121.6(3) . .
C20 C19 C22 120.9(3) . .
C14 C20 C19 119.1(3) . .
C14 C20 H12 120.5 . .
C19 C20 H12 120.5 . .
C17 C21 C18 179.6(4) . .
C18 C22 C19 178.6(4) . .

loop_
_geom_bond_atom_site_label_1
_geom_bond_atom_site_label_2
_geom_bond_distance
_geom_bond_site_symmetry_2
Co1 O3 2.019(2) .
Co1 O1 2.042(2) 2_556
Co1 N1 2.151(3) 1_456
Co1 O4 2.154(3) 2_566
Co1 N2 2.164(3) .
Co1 O2 2.207(2) 2_566
Co1 C4 2.504(3) 2_566
O1 C1 1.267(3) .
O2 C4 1.259(3) .
O3 C1 1.240(3) .
O4 C4 1.263(3) .
N1 C3 1.344(3) .
N1 C7 1.352(3) .
N2 C12 1.343(4) .
N2 C14 1.343(4) .
C1 C2 1.497(4) .
C2 C5 1.396(4) .
C2 C8 1.400(4) .
C3 C11 1.385(4) .
C3 H1 0.9500 .
C4 C6 1.498(4) .
C5 C6 1.403(4) .
C5 H2 0.9500 .
C6 C13 1.403(4) .
C7 C10 1.383(4) .
C7 H3 0.9500 .
C8 C15 1.385(4) .
C8 H4 0.9500 .
C9 C11 1.394(4) .
C9 C10 1.397(4) .
C9 C17 1.435(4) .
C10 H5 0.9500 .
C11 H6 0.9500 .
C12 C16 1.375(4) .
C12 H7 0.9500 .
C13 C15 1.396(4) .
C13 H8 0.9500 .
C14 C20 1.385(4) .
C14 H9 0.9500 .
C15 H10 0.9500 .
C16 C19 1.381(4) .
C16 H11 0.9500 .
C17 C21 1.198(4) .
C18 C22 1.205(4) .
C18 C21 1.382(4) .
C19 C20 1.401(5) .
C19 C22 1.429(4) .
C20 H12 0.9500 .

loop_
_geom_torsion_atom_site_label_1
_geom_torsion_atom_site_label_2
_geom_torsion_atom_site_label_3
_geom_torsion_atom_site_label_4
_geom_torsion
_geom_torsion_site_symmetry_1
Co1 O3 C1 O1 -77.8(6) .
Co1 O3 C1 C2 104.9(5) .
Co1 O1 C1 O3 2.8(4) 2_556
Co1 O1 C1 C2 -179.81(16) 2_556
O3 C1 C2 C5 -11.1(4) .
O1 C1 C2 C5 171.4(2) .
O3 C1 C2 C8 170.0(3) .
O1 C1 C2 C8 -7.5(4) .
C7 N1 C3 C11 0.5(4) .
Co1 N1 C3 C11 -175.7(2) 1_654
Co1 O2 C4 O4 -2.6(3) 2_566
Co1 O2 C4 C6 175.7(2) 2_566
Co1 O4 C4 O2 2.6(3) 2_566
Co1 O4 C4 C6 -175.6(2) 2_566
C8 C2 C5 C6 0.4(4) .
C1 C2 C5 C6 -178.5(2) .
C2 C5 C6 C13 -1.6(4) .
C2 C5 C6 C4 176.4(2) .
O2 C4 C6 C5 175.5(3) .
O4 C4 C6 C5 -6.2(4) .
O2 C4 C6 C13 -6.5(4) .
O4 C4 C6 C13 171.8(3) .
C3 N1 C7 C10 -1.5(4) .
Co1 N1 C7 C10 174.8(2) 1_654
C5 C2 C8 C15 0.9(4) .
C1 C2 C8 C15 179.8(3) .
N1 C7 C10 C9 0.7(5) .
C11 C9 C10 C7 1.0(4) .
C17 C9 C10 C7 -176.5(3) .
N1 C3 C11 C9 1.2(4) .
C10 C9 C11 C3 -1.9(4) .
C17 C9 C11 C3 175.7(3) .
C14 N2 C12 C16 -1.8(5) .
Co1 N2 C12 C16 172.8(2) .
C5 C6 C13 C15 1.3(4) .
C4 C6 C13 C15 -176.6(3) .
C12 N2 C14 C20 2.0(5) .
Co1 N2 C14 C20 -172.4(3) .
C2 C8 C15 C13 -1.1(5) .
C6 C13 C15 C8 0.0(5) .
N2 C12 C16 C19 0.3(5) .
C12 C16 C19 C20 1.1(5) .
C12 C16 C19 C22 -178.5(3) .
N2 C14 C20 C19 -0.7(6) .
C16 C19 C20 C14 -0.9(5) .
C22 C19 C20 C14 178.7(3) .

loop_
_platon_squeeze_void_nr
_platon_squeeze_void_average_x
_platon_squeeze_void_average_y
_platon_squeeze_void_average_z
_platon_squeeze_void_volume
_platon_squeeze_void_count_electrons
_platon_squeeze_void_content
1 0.021 0.500 0.000 401 102 ' '
